data_2236435
loop_
_publ_author_name
'Yoon, Yeong Keng'
'Ali, Mohamed Ashraf'
'Choon, Tan Soo'
'Arshad, Suhana'
'Razak, Ibrahim Abdul'

_publ_section_title
;
 Ethyl
 1-phenyl-2-[4-(trifluoromethoxy)phenyl]-1<i>H</i>-benzimidazole-5-carboxylate
;
_journal_coeditor_code LH5511
_journal_issue 9
_journal_name_full 'Acta Crystallographica Section E'
_journal_page_first o2715
_journal_page_last o2716
_journal_paper_doi 10.1107/S1600536812034903
_journal_volume 68
_journal_year 2012
_chemical_formula_iupac 'C23 H17 F3 N2 O3'
_chemical_formula_moiety 'C23 H17 F3 N2 O3'
_chemical_formula_sum 'C23 H17 F3 N2 O3'
_chemical_formula_weight 426.39
_chemical_name_systematic
;
Ethyl
1-phenyl-2-[4-(trifluoromethoxy)phenyl]-1<i>H</i>-benzimidazole-5-carboxylate
;
_space_group_IT_number 2
_symmetry_cell_setting triclinic
_symmetry_space_group_name_Hall '-P 1'
_symmetry_space_group_name_H-M 'P -1'
_atom_sites_solution_hydrogens geom
_atom_sites_solution_primary direct
_atom_sites_solution_secondary difmap
_audit_creation_method SHELXL-97
_cell_angle_alpha 76.706(4)
_cell_angle_beta 83.269(4)
_cell_angle_gamma 81.227(4)
_cell_formula_units_Z 2
_cell_length_a 8.0204(4)
_cell_length_b 10.8943(6)
_cell_length_c 11.4329(7)
_cell_measurement_reflns_used 2463
_cell_measurement_temperature 100.0(10)
_cell_measurement_theta_max 29.71
_cell_measurement_theta_min 2.58
_cell_volume 957.31(9)
_computing_cell_refinement 'SAINT (Bruker, 2009)'
_computing_data_collection 'APEX2 (Bruker, 2009)'
_computing_data_reduction 'SAINT (Bruker, 2009)'
_computing_molecular_graphics 'SHELXTL (Sheldrick, 2008)'
_computing_publication_material
;
SHELXTL (Sheldrick, 2008) and PLATON (Spek, 2009)
;
_computing_structure_refinement 'SHELXTL (Sheldrick, 2008)'
_computing_structure_solution 'SHELXTL (Sheldrick, 2008)'
_diffrn_ambient_temperature 100.0(10)
_diffrn_measured_fraction_theta_full 0.999
_diffrn_measured_fraction_theta_max 0.999
_diffrn_measurement_device_type
;
Bruker SMART APEXII CCD area-detector
;
_diffrn_measurement_method '\f and \w scans'
_diffrn_radiation_monochromator graphite
_diffrn_radiation_source 'fine-focus sealed tube'
_diffrn_radiation_type MoK\a
_diffrn_radiation_wavelength 0.71073
_diffrn_reflns_av_R_equivalents 0.0654
_diffrn_reflns_av_sigmaI/netI 0.0722
_diffrn_reflns_limit_h_max 10
_diffrn_reflns_limit_h_min -10
_diffrn_reflns_limit_k_max 14
_diffrn_reflns_limit_k_min -14
_diffrn_reflns_limit_l_max 12
_diffrn_reflns_limit_l_min -14
_diffrn_reflns_number 12437
_diffrn_reflns_theta_full 27.50
_diffrn_reflns_theta_max 27.50
_diffrn_reflns_theta_min 1.84
_diffrn_standards_number 0
_exptl_absorpt_coefficient_mu 0.118
_exptl_absorpt_correction_T_max 0.9773
_exptl_absorpt_correction_T_min 0.9574
_exptl_absorpt_correction_type multi-scan
_exptl_absorpt_process_details '(SADABS; Bruker, 2009)'
_exptl_crystal_colour colourless
_exptl_crystal_density_diffrn 1.479
_exptl_crystal_density_method 'not measured'
_exptl_crystal_description block
_exptl_crystal_F_000 440
_exptl_crystal_size_max 0.37
_exptl_crystal_size_mid 0.27
_exptl_crystal_size_min 0.20
_refine_diff_density_max 0.870
_refine_diff_density_min -0.421
_refine_ls_extinction_method none
_refine_ls_goodness_of_fit_ref 1.050
_refine_ls_hydrogen_treatment constr
_refine_ls_matrix_type full
_refine_ls_number_parameters 281
_refine_ls_number_reflns 4388
_refine_ls_number_restraints 0
_refine_ls_restrained_S_all 1.050
_refine_ls_R_factor_all 0.1051
_refine_ls_R_factor_gt 0.0747
_refine_ls_shift/su_max 0.000
_refine_ls_shift/su_mean 0.000
_refine_ls_structure_factor_coef Fsqd
_refine_ls_weighting_details 'calc w=1/[\s^2^(Fo^2^)+(0.1230P)^2^+0.0000P] where P=(Fo^2^+2Fc^2^)/3'
_refine_ls_weighting_scheme calc
_refine_ls_wR_factor_gt 0.1826
_refine_ls_wR_factor_ref 0.2058
_reflns_number_gt 3028
_reflns_number_total 4388
_reflns_threshold_expression I>2\s(I)
_cod_data_source_file lh5511.cif
_cod_data_source_block I
_cod_database_code 2236435
_cod_database_fobs_code 2236435

loop_
_symmetry_equiv_pos_as_xyz
'x, y, z'
'-x, -y, -z'

loop_
_atom_site_type_symbol
_atom_site_label
_atom_site_fract_x
_atom_site_fract_y
_atom_site_fract_z
_atom_site_U_iso_or_equiv
_atom_site_adp_type
_atom_site_calc_flag
_atom_site_refinement_flags
_atom_site_occupancy
_atom_site_symmetry_multiplicity
F F1 0.2469(2) 1.38071(15) 0.84048(15) 0.0330(4) Uani d . 1 1
F F2 0.3445(2) 1.20231(16) 0.94936(15) 0.0353(5) Uani d . 1 1
F F3 0.5165(2) 1.32405(16) 0.84269(18) 0.0379(5) Uani d . 1 1
O O1 1.3555(2) 0.41546(17) 0.33931(16) 0.0229(4) Uani d . 1 1
O O2 1.1298(2) 0.50753(18) 0.23637(17) 0.0247(4) Uani d . 1 1
O O3 0.3587(2) 1.23201(19) 0.74959(18) 0.0296(5) Uani d . 1 1
N N1 0.8708(3) 0.8508(2) 0.4871(2) 0.0207(5) Uani d . 1 1
N N2 1.0123(3) 0.8059(2) 0.65459(19) 0.0194(5) Uani d . 1 1
C C1 1.0871(3) 0.7205(2) 0.5846(2) 0.0185(5) Uani d . 1 1
C C2 1.2206(3) 0.6226(2) 0.6035(2) 0.0204(6) Uani d . 1 1
H H2A 1.2800 0.6048 0.6739 0.024 Uiso calc R 1 1
C C3 1.2633(3) 0.5524(2) 0.5155(2) 0.0202(6) Uani d . 1 1
H H3A 1.3536 0.4845 0.5254 0.024 Uiso calc R 1 1
C C4 1.1749(3) 0.5801(2) 0.4112(2) 0.0198(6) Uani d . 1 1
C C5 1.0430(3) 0.6791(2) 0.3917(2) 0.0197(5) Uani d . 1 1
H H5A 0.9847 0.6977 0.3207 0.024 Uiso calc R 1 1
C C6 0.9991(3) 0.7504(2) 0.4805(2) 0.0192(5) Uani d . 1 1
C C7 0.8817(3) 0.8802(2) 0.5908(2) 0.0189(5) Uani d . 1 1
C C8 0.7550(3) 0.9748(2) 0.6377(2) 0.0191(5) Uani d . 1 1
C C9 0.6588(3) 1.0655(2) 0.5555(2) 0.0215(6) Uani d . 1 1
H H9A 0.6823 1.0685 0.4716 0.026 Uiso calc R 1 1
C C10 0.5302(3) 1.1510(3) 0.5944(2) 0.0230(6) Uani d . 1 1
H H10A 0.4667 1.2129 0.5380 0.028 Uiso calc R 1 1
C C11 0.4958(3) 1.1445(2) 0.7171(2) 0.0217(6) Uani d . 1 1
C C12 0.5862(3) 1.0553(3) 0.8008(2) 0.0246(6) Uani d . 1 1
H H12A 0.5601 1.0519 0.8846 0.029 Uiso calc R 1 1
C C13 0.7156(3) 0.9708(3) 0.7609(2) 0.0234(6) Uani d . 1 1
H H13A 0.7784 0.9093 0.8181 0.028 Uiso calc R 1 1
C C14 1.0648(3) 0.8116(2) 0.7687(2) 0.0192(5) Uani d . 1 1
C C15 1.1250(3) 0.9200(3) 0.7822(2) 0.0231(6) Uani d . 1 1
H H15A 1.1384 0.9889 0.7151 0.028 Uiso calc R 1 1
C C16 1.1652(4) 0.9260(3) 0.8952(3) 0.0276(6) Uani d . 1 1
H H16A 1.2042 1.0003 0.9063 0.033 Uiso calc R 1 1
C C17 1.1488(3) 0.8242(3) 0.9922(2) 0.0273(6) Uani d . 1 1
H H17A 1.1755 0.8293 1.0695 0.033 Uiso calc R 1 1
C C18 1.0937(3) 0.7152(3) 0.9766(3) 0.0270(6) Uani d . 1 1
H H18A 1.0854 0.6449 1.0429 0.032 Uiso calc R 1 1
C C19 1.0505(3) 0.7082(3) 0.8650(2) 0.0216(6) Uani d . 1 1
H H19A 1.0116 0.6338 0.8542 0.026 Uiso calc R 1 1
C C20 1.2139(3) 0.5004(2) 0.3189(2) 0.0191(5) Uani d . 1 1
C C21 1.3934(4) 0.3264(3) 0.2602(3) 0.0264(6) Uani d . 1 1
H H21A 1.2869 0.2967 0.2490 0.032 Uiso calc R 1 1
H H21B 1.4691 0.2515 0.2994 0.032 Uiso calc R 1 1
C C22 1.4756(4) 0.3817(3) 0.1393(3) 0.0314(7) Uani d . 1 1
H H22A 1.5059 0.3153 0.0926 0.047 Uiso calc R 1 1
H H22B 1.5781 0.4155 0.1496 0.047 Uiso calc R 1 1
H H22C 1.3968 0.4504 0.0963 0.047 Uiso calc R 1 1
C C23 0.3683(3) 1.2831(3) 0.8431(2) 0.0243(6) Uani d . 1 1

loop_
_atom_site_aniso_label
_atom_site_aniso_U_11
_atom_site_aniso_U_22
_atom_site_aniso_U_33
_atom_site_aniso_U_12
_atom_site_aniso_U_13
_atom_site_aniso_U_23
F1 0.0296(9) 0.0283(9) 0.0357(10) 0.0098(7) 0.0045(7) -0.0080(7)
F2 0.0390(10) 0.0321(10) 0.0271(9) 0.0045(8) 0.0087(7) -0.0028(7)
F3 0.0253(9) 0.0341(10) 0.0577(12) -0.0051(7) 0.0036(8) -0.0194(9)
O1 0.0208(9) 0.0244(10) 0.0220(10) 0.0033(7) 0.0008(7) -0.0077(8)
O2 0.0235(10) 0.0285(11) 0.0222(10) -0.0004(8) -0.0027(8) -0.0071(8)
O3 0.0225(10) 0.0368(12) 0.0281(11) 0.0106(8) -0.0037(8) -0.0125(9)
N1 0.0180(10) 0.0213(12) 0.0201(11) -0.0009(9) 0.0020(9) -0.0022(9)
N2 0.0175(10) 0.0197(11) 0.0190(11) 0.0012(8) 0.0008(8) -0.0035(9)
C1 0.0163(12) 0.0209(13) 0.0185(13) -0.0044(10) 0.0022(10) -0.0054(10)
C2 0.0190(12) 0.0238(14) 0.0175(13) -0.0027(10) -0.0020(10) -0.0026(10)
C3 0.0162(12) 0.0216(14) 0.0208(13) -0.0012(10) 0.0025(10) -0.0033(11)
C4 0.0191(12) 0.0185(13) 0.0204(13) -0.0054(10) 0.0057(10) -0.0034(10)
C5 0.0184(12) 0.0231(14) 0.0165(13) -0.0027(10) -0.0011(10) -0.0022(10)
C6 0.0147(11) 0.0202(13) 0.0206(13) -0.0012(10) 0.0032(10) -0.0034(10)
C7 0.0165(12) 0.0202(13) 0.0183(13) -0.0034(10) -0.0013(10) -0.0003(10)
C8 0.0172(12) 0.0185(13) 0.0213(13) -0.0033(10) -0.0003(10) -0.0042(10)
C9 0.0214(13) 0.0257(14) 0.0159(13) -0.0037(10) 0.0016(10) -0.0030(11)
C10 0.0196(13) 0.0245(14) 0.0228(14) -0.0003(10) -0.0038(10) -0.0016(11)
C11 0.0163(12) 0.0238(14) 0.0243(14) 0.0020(10) 0.0016(10) -0.0086(11)
C12 0.0211(13) 0.0319(16) 0.0185(13) 0.0013(11) 0.0008(10) -0.0054(11)
C13 0.0213(13) 0.0242(14) 0.0211(14) 0.0010(11) -0.0018(10) -0.0004(11)
C14 0.0143(12) 0.0242(14) 0.0172(13) 0.0028(10) 0.0005(10) -0.0050(10)
C15 0.0196(13) 0.0245(14) 0.0235(14) -0.0021(10) 0.0030(10) -0.0046(11)
C16 0.0237(14) 0.0324(16) 0.0289(15) -0.0056(12) 0.0002(11) -0.0112(13)
C17 0.0203(13) 0.0425(18) 0.0198(14) 0.0028(12) -0.0029(11) -0.0121(12)
C18 0.0198(13) 0.0331(16) 0.0230(14) 0.0011(11) 0.0012(11) -0.0001(12)
C19 0.0161(12) 0.0214(13) 0.0249(14) 0.0021(10) 0.0009(10) -0.0047(11)
C20 0.0174(12) 0.0199(13) 0.0178(13) -0.0028(10) 0.0034(10) -0.0015(10)
C21 0.0267(14) 0.0229(15) 0.0302(15) 0.0027(11) -0.0028(12) -0.0109(12)
C22 0.0265(15) 0.0397(18) 0.0287(16) -0.0009(13) 0.0022(12) -0.0132(13)
C23 0.0212(13) 0.0245(14) 0.0249(14) 0.0000(10) 0.0001(11) -0.0035(11)

loop_
_atom_type_symbol
_atom_type_description
_atom_type_scat_dispersion_real
_atom_type_scat_dispersion_imag
_atom_type_scat_source
C C 0.0033 0.0016 'International Tables Vol C Tables 4.2.6.8 and 6.1.1.4'
H H 0.0000 0.0000 'International Tables Vol C Tables 4.2.6.8 and 6.1.1.4'
N N 0.0061 0.0033 'International Tables Vol C Tables 4.2.6.8 and 6.1.1.4'
O O 0.0106 0.0060 'International Tables Vol C Tables 4.2.6.8 and 6.1.1.4'
F F 0.0171 0.0103 'International Tables Vol C Tables 4.2.6.8 and 6.1.1.4'

loop_
_geom_angle_atom_site_label_1
_geom_angle_atom_site_label_2
_geom_angle_atom_site_label_3
_geom_angle
C20 O1 C21 115.6(2)
C23 O3 C11 118.9(2)
C7 N1 C6 105.1(2)
C1 N2 C7 105.7(2)
C1 N2 C14 124.9(2)
C7 N2 C14 129.3(2)
N2 C1 C2 131.5(2)
N2 C1 C6 105.9(2)
C2 C1 C6 122.6(2)
C3 C2 C1 117.1(2)
C3 C2 H2A 121.4
C1 C2 H2A 121.4
C2 C3 C4 121.0(2)
C2 C3 H3A 119.5
C4 C3 H3A 119.5
C5 C4 C3 121.8(2)
C5 C4 C20 116.9(2)
C3 C4 C20 121.3(2)
C4 C5 C6 117.5(2)
C4 C5 H5A 121.2
C6 C5 H5A 121.2
N1 C6 C5 130.0(2)
N1 C6 C1 110.0(2)
C5 C6 C1 120.0(2)
N1 C7 N2 113.3(2)
N1 C7 C8 121.9(2)
N2 C7 C8 124.5(2)
C13 C8 C9 118.2(2)
C13 C8 C7 123.1(2)
C9 C8 C7 118.4(2)
C10 C9 C8 121.2(2)
C10 C9 H9A 119.4
C8 C9 H9A 119.4
C11 C10 C9 118.8(2)
C11 C10 H10A 120.6
C9 C10 H10A 120.6
C12 C11 C10 121.7(2)
C12 C11 O3 123.0(2)
C10 C11 O3 115.2(2)
C11 C12 C13 119.1(2)
C11 C12 H12A 120.4
C13 C12 H12A 120.4
C12 C13 C8 121.0(2)
C12 C13 H13A 119.5
C8 C13 H13A 119.5
C15 C14 C19 121.2(2)
C15 C14 N2 120.0(2)
C19 C14 N2 118.8(2)
C16 C15 C14 118.8(3)
C16 C15 H15A 120.6
C14 C15 H15A 120.6
C17 C16 C15 120.4(3)
C17 C16 H16A 119.8
C15 C16 H16A 119.8
C18 C17 C16 120.2(3)
C18 C17 H17A 119.9
C16 C17 H17A 119.9
C19 C18 C17 120.2(3)
C19 C18 H18A 119.9
C17 C18 H18A 119.9
C18 C19 C14 119.1(3)
C18 C19 H19A 120.4
C14 C19 H19A 120.4
O2 C20 O1 122.9(2)
O2 C20 C4 124.9(2)
O1 C20 C4 112.2(2)
O1 C21 C22 113.5(2)
O1 C21 H21A 108.9
C22 C21 H21A 108.9
O1 C21 H21B 108.9
C22 C21 H21B 108.9
H21A C21 H21B 107.7
C21 C22 H22A 109.5
C21 C22 H22B 109.5
H22A C22 H22B 109.5
C21 C22 H22C 109.5
H22A C22 H22C 109.5
H22B C22 H22C 109.5
F1 C23 O3 108.2(2)
F1 C23 F3 108.7(2)
O3 C23 F3 113.3(2)
F1 C23 F2 107.1(2)
O3 C23 F2 113.0(2)
F3 C23 F2 106.4(2)

loop_
_geom_bond_atom_site_label_1
_geom_bond_atom_site_label_2
_geom_bond_distance
F1 C23 1.326(3)
F2 C23 1.339(3)
F3 C23 1.331(3)
O1 C20 1.357(3)
O1 C21 1.449(3)
O2 C20 1.205(3)
O3 C23 1.328(3)
O3 C11 1.416(3)
N1 C7 1.314(3)
N1 C6 1.392(3)
N2 C1 1.388(3)
N2 C7 1.390(3)
N2 C14 1.434(3)
C1 C2 1.389(4)
C1 C6 1.403(4)
C2 C3 1.381(4)
C2 H2A 0.9500
C3 C4 1.408(4)
C3 H3A 0.9500
C4 C5 1.389(4)
C4 C20 1.491(3)
C5 C6 1.398(3)
C5 H5A 0.9500
C7 C8 1.479(3)
C8 C13 1.400(4)
C8 C9 1.402(4)
C9 C10 1.385(4)
C9 H9A 0.9500
C10 C11 1.385(4)
C10 H10A 0.9500
C11 C12 1.380(4)
C12 C13 1.386(4)
C12 H12A 0.9500
C13 H13A 0.9500
C14 C15 1.388(4)
C14 C19 1.390(4)
C15 C16 1.386(4)
C15 H15A 0.9500
C16 C17 1.386(4)
C16 H16A 0.9500
C17 C18 1.383(4)
C17 H17A 0.9500
C18 C19 1.383(4)
C18 H18A 0.9500
C19 H19A 0.9500
C21 C22 1.494(4)
C21 H21A 0.9900
C21 H21B 0.9900
C22 H22A 0.9800
C22 H22B 0.9800
C22 H22C 0.9800

loop_
_geom_hbond_atom_site_label_D
_geom_hbond_atom_site_label_H
_geom_hbond_atom_site_label_A
_geom_hbond_site_symmetry_A
_geom_hbond_distance_DH
_geom_hbond_distance_HA
_geom_hbond_distance_DA
_geom_hbond_angle_DHA
_geom_hbond_publ_flag
C12 H12A F2 . 0.9500 2.37 2.956(3) 120 yes
C15 H15A N1 2_776 0.9500 2.56 3.490(3) 167 yes
C18 H18A O2 1_556 0.9500 2.40 3.307(4) 160 yes
C19 H19A O2 2_766 0.9500 2.50 3.412(3) 160 yes
C13 H13A Cg1 1_555 0.9500 2.79 3.592(3) 142 yes
C21 H21A Cg2 2_766 0.9900 2.95 3.634(3) 127 yes

loop_
_geom_torsion_atom_site_label_1
_geom_torsion_atom_site_label_2
_geom_torsion_atom_site_label_3
_geom_torsion_atom_site_label_4
_geom_torsion
C7 N2 C1 C2 -178.7(3)
C14 N2 C1 C2 1.3(4)
C7 N2 C1 C6 1.3(3)
C14 N2 C1 C6 -178.7(2)
N2 C1 C2 C3 178.9(2)
C6 C1 C2 C3 -1.1(4)
C1 C2 C3 C4 0.3(4)
C2 C3 C4 C5 0.6(4)
C2 C3 C4 C20 -176.7(2)
C3 C4 C5 C6 -0.7(4)
C20 C4 C5 C6 176.8(2)
C7 N1 C6 C5 177.8(3)
C7 N1 C6 C1 0.2(3)
C4 C5 C6 N1 -177.7(3)
C4 C5 C6 C1 -0.2(4)
N2 C1 C6 N1 -1.0(3)
C2 C1 C6 N1 179.1(2)
N2 C1 C6 C5 -178.9(2)
C2 C1 C6 C5 1.1(4)
C6 N1 C7 N2 0.8(3)
C6 N1 C7 C8 -173.6(2)
C1 N2 C7 N1 -1.4(3)
C14 N2 C7 N1 178.6(2)
C1 N2 C7 C8 172.8(2)
C14 N2 C7 C8 -7.2(4)
N1 C7 C8 C13 151.2(3)
N2 C7 C8 C13 -22.5(4)
N1 C7 C8 C9 -22.7(4)
N2 C7 C8 C9 163.6(2)
C13 C8 C9 C10 1.3(4)
C7 C8 C9 C10 175.5(2)
C8 C9 C10 C11 -0.9(4)
C9 C10 C11 C12 -0.1(4)
C9 C10 C11 O3 -177.8(2)
C23 O3 C11 C12 38.5(4)
C23 O3 C11 C10 -143.8(3)
C10 C11 C12 C13 0.5(4)
O3 C11 C12 C13 178.1(2)
C11 C12 C13 C8 -0.1(4)
C9 C8 C13 C12 -0.8(4)
C7 C8 C13 C12 -174.7(2)
C1 N2 C14 C15 117.3(3)
C7 N2 C14 C15 -62.7(4)
C1 N2 C14 C19 -64.2(3)
C7 N2 C14 C19 115.8(3)
C19 C14 C15 C16 -2.4(4)
N2 C14 C15 C16 176.1(2)
C14 C15 C16 C17 1.3(4)
C15 C16 C17 C18 0.6(4)
C16 C17 C18 C19 -1.6(4)
C17 C18 C19 C14 0.6(4)
C15 C14 C19 C18 1.4(4)
N2 C14 C19 C18 -177.1(2)
C21 O1 C20 O2 -4.3(4)
C21 O1 C20 C4 174.5(2)
C5 C4 C20 O2 -7.8(4)
C3 C4 C20 O2 169.6(3)
C5 C4 C20 O1 173.4(2)
C3 C4 C20 O1 -9.2(3)
C20 O1 C21 C22 79.5(3)
C11 O3 C23 F1 166.4(2)
C11 O3 C23 F3 45.8(3)
C11 O3 C23 F2 -75.2(3)

loop_
_cod_related_entry_id
_cod_related_entry_database
_cod_related_entry_code
1 ChemSpider 30658115
